data_4031949
loop_
_publ_author_name
'Mota, Alberto A. R.'
'Corr\^ea, Jos\'e R'
'Carvalho, Pedro H. P. R.'
'de Sousa, N\'ubia M P'
'de Oliveira, Heibbe C. B.'
'Gatto, Claudia C.'
'da Silva Filho, Dem\'etrio A'
'de Oliveira, Aline L.'
'Neto, Brenno A. D.'

_publ_section_title
;
 Synthesis, Structure, Properties, and Bioimaging of a Fluorescent
 Nitrogen-Linked Bisbenzothiadiazole.
;
_journal_issue 7
_journal_name_full 'The Journal of organic chemistry'
_journal_page_first 2958
_journal_page_last 2965
_journal_paper_doi 10.1021/acs.joc.6b00245
_journal_volume 81
_journal_year 2016
_chemical_formula_moiety 'C12 H7 N5 S2'
_chemical_formula_sum 'C12 H7 N5 S2'
_chemical_formula_weight 285.35
_space_group_IT_number 14
_symmetry_cell_setting monoclinic
_symmetry_space_group_name_Hall '-P 2ybc'
_symmetry_space_group_name_H-M 'P 1 21/c 1'
_atom_sites_solution_hydrogens geom
_atom_sites_solution_primary direct
_atom_sites_solution_secondary difmap
_audit_conform_dict_location ftp://ftp.iucr.org/pub/cif_core.dic
_audit_conform_dict_name cif_core.dic
_audit_conform_dict_version 2.4
_audit_creation_date 2013-11-05T10:42:22-00:00
_audit_creation_method 'WinGX routine CIF_UPDATE'
_cell_angle_alpha 90
_cell_angle_beta 100.918(4)
_cell_angle_gamma 90
_cell_formula_units_Z 4
_cell_length_a 11.6415(7)
_cell_length_b 14.6990(8)
_cell_length_c 6.9416(4)
_cell_measurement_reflns_used 1331
_cell_measurement_temperature 296(2)
_cell_measurement_theta_max 26.48
_cell_measurement_theta_min 1.78
_cell_volume 1166.33(12)
_computing_cell_refinement 'SAINT V8.18C (Bruker AXS Inc.)'
_computing_data_collection 'Bruker Instrument Service v2011.2.0.0'
_computing_data_reduction 'SAINT V8.18C (Bruker AXS Inc.)'
_computing_molecular_graphics 'Bruker SHELXTL'
_computing_publication_material 'Bruker SHELXTL'
_computing_structure_refinement 'SHELXL-97 (Sheldrick, 2008)'
_computing_structure_solution 'SHELXS-97 (Sheldrick, 2008)'
_diffrn_ambient_temperature 296(2)
_diffrn_measured_fraction_theta_full 0.992
_diffrn_measured_fraction_theta_max 0.992
_diffrn_measurement_device_type 'Bruker APEX-II CCD'
_diffrn_measurement_method '\f and \w scans'
_diffrn_radiation_monochromator graphite
_diffrn_radiation_type MoK\a
_diffrn_radiation_wavelength 0.71073
_diffrn_reflns_av_R_equivalents 0.0616
_diffrn_reflns_av_unetI/netI 0.0541
_diffrn_reflns_limit_h_max 14
_diffrn_reflns_limit_h_min -14
_diffrn_reflns_limit_k_max 18
_diffrn_reflns_limit_k_min -18
_diffrn_reflns_limit_l_max 8
_diffrn_reflns_limit_l_min -8
_diffrn_reflns_number 12085
_diffrn_reflns_theta_full 26.48
_diffrn_reflns_theta_max 26.48
_diffrn_reflns_theta_min 1.78
_exptl_absorpt_coefficient_mu 0.447
_exptl_absorpt_correction_T_max 0.9711
_exptl_absorpt_correction_T_min 0.8646
_exptl_absorpt_correction_type multi-scan
_exptl_absorpt_process_details 'SADABS V2008/1 (Bruker AXS)'
_exptl_crystal_colour orange
_exptl_crystal_density_diffrn 1.625
_exptl_crystal_density_method 'not measured'
_exptl_crystal_description block
_exptl_crystal_F_000 584
_exptl_crystal_size_max 0.34
_exptl_crystal_size_mid 0.15
_exptl_crystal_size_min 0.07
_refine_diff_density_max 0.286
_refine_diff_density_min -0.372
_refine_diff_density_rms 0.078
_refine_ls_extinction_method none
_refine_ls_goodness_of_fit_ref 1.039
_refine_ls_hydrogen_treatment mixed
_refine_ls_matrix_type full
_refine_ls_number_parameters 200
_refine_ls_number_reflns 2398
_refine_ls_number_restraints 0
_refine_ls_restrained_S_all 1.039
_refine_ls_R_factor_all 0.0838
_refine_ls_R_factor_gt 0.0457
_refine_ls_shift/su_max 0.001
_refine_ls_shift/su_mean 0
_refine_ls_structure_factor_coef Fsqd
_refine_ls_weighting_details 'calc w=1/[\s^2^(Fo^2^)+(0.0490P)^2^+0.1482P] where P=(Fo^2^+2Fc^2^)/3'
_refine_ls_weighting_scheme calc
_refine_ls_wR_factor_gt 0.0966
_refine_ls_wR_factor_ref 0.1151
_reflns_number_gt 1529
_reflns_number_total 2398
_reflns_threshold_expression >2sigma(I)
_cod_data_source_file jo6b00245_si_002.cif
_cod_data_source_block p21c
_cod_database_code 4031949

loop_
_symmetry_equiv_pos_as_xyz
'x, y, z'
'-x, y+1/2, -z+1/2'
'-x, -y, -z'
'x, -y-1/2, z-1/2'

loop_
_atom_site_label
_atom_site_type_symbol
_atom_site_fract_x
_atom_site_fract_y
_atom_site_fract_z
_atom_site_U_iso_or_equiv
_atom_site_adp_type
_atom_site_occupancy
_atom_site_symmetry_multiplicity
_atom_site_calc_flag
S18 S 0.62465(6) 0.93503(4) 0.17331(11) 0.0433(2) Uani 1 1 d
S2 S 1.13905(7) 0.64745(6) 0.23803(13) 0.0555(3) Uani 1 1 d
C7 C 0.9815(3) 0.4250(2) 0.2602(4) 0.0477(8) Uani 1 1 d
C16 C 0.6187(2) 0.77449(16) 0.1752(4) 0.0298(6) Uani 1 1 d
C15 C 0.5012(2) 0.80475(16) 0.1326(4) 0.0326(6) Uani 1 1 d
C11 C 0.6470(2) 0.67890(16) 0.1859(4) 0.0312(6) Uani 1 1 d
C4 C 0.8272(2) 0.57975(16) 0.2358(4) 0.0338(6) Uani 1 1 d
C9 C 0.9495(2) 0.59057(17) 0.2365(4) 0.0357(7) Uani 1 1 d
C5 C 0.7888(3) 0.49285(18) 0.2506(4) 0.0405(7) Uani 1 1 d
C13 C 0.4372(3) 0.65193(18) 0.1083(4) 0.0399(7) Uani 1 1 d
C12 C 0.5546(3) 0.62023(18) 0.1518(4) 0.0379(7) Uani 1 1 d
C14 C 0.4081(3) 0.74108(18) 0.0978(4) 0.0384(7) Uani 1 1 d
C8 C 1.0260(2) 0.51360(18) 0.2494(4) 0.0408(7) Uani 1 1 d
C6 C 0.8658(3) 0.41732(19) 0.2607(4) 0.0471(8) Uani 1 1 d
N10 N 0.7651(2) 0.65990(16) 0.2258(4) 0.0393(6) Uani 1 1 d
N17 N 0.69834(19) 0.84138(13) 0.2031(3) 0.0364(6) Uani 1 1 d
N3 N 1.0027(2) 0.67087(15) 0.2291(4) 0.0452(6) Uani 1 1 d
N1 N 1.1376(2) 0.53839(17) 0.2499(4) 0.0500(7) Uani 1 1 d
N19 N 0.49262(19) 0.89619(14) 0.1284(3) 0.0406(6) Uani 1 1 d
H6 H 0.831(2) 0.3579(18) 0.267(4) 0.044(8) Uiso 1 1 d
H7 H 1.031(3) 0.378(2) 0.275(4) 0.067(10) Uiso 1 1 d
H5 H 0.714(2) 0.4783(15) 0.259(3) 0.026(7) Uiso 1 1 d
H14 H 0.327(2) 0.7598(15) 0.064(3) 0.033(7) Uiso 1 1 d
H13 H 0.379(2) 0.6071(17) 0.085(4) 0.049(8) Uiso 1 1 d
H12 H 0.566(2) 0.5628(18) 0.151(4) 0.046(8) Uiso 1 1 d
H10 H 0.803(3) 0.7009(19) 0.225(5) 0.051(10) Uiso 1 1 d

loop_
_atom_site_aniso_label
_atom_site_aniso_U_11
_atom_site_aniso_U_22
_atom_site_aniso_U_33
_atom_site_aniso_U_23
_atom_site_aniso_U_13
_atom_site_aniso_U_12
S18 0.0396(5) 0.0276(4) 0.0631(5) 0.0011(3) 0.0102(4) 0.0032(3)
S2 0.0337(5) 0.0565(5) 0.0775(6) -0.0011(4) 0.0132(4) -0.0009(4)
C7 0.052(2) 0.0344(16) 0.055(2) -0.0010(14) 0.0051(16) 0.0151(16)
C16 0.0292(15) 0.0298(13) 0.0316(14) 0.0005(11) 0.0088(12) 0.0025(12)
C15 0.0337(16) 0.0311(14) 0.0351(15) 0.0040(11) 0.0116(12) 0.0032(12)
C11 0.0281(15) 0.0292(13) 0.0376(15) 0.0009(11) 0.0096(12) 0.0015(12)
C4 0.0339(16) 0.0258(14) 0.0421(16) -0.0024(11) 0.0084(13) 0.0061(12)
C9 0.0335(16) 0.0313(14) 0.0424(16) 0.0006(12) 0.0079(13) 0.0050(12)
C5 0.0340(17) 0.0332(15) 0.0535(19) 0.0002(13) 0.0061(15) -0.0011(14)
C13 0.0359(18) 0.0354(16) 0.0484(18) 0.0013(13) 0.0082(14) -0.0080(14)
C12 0.0361(18) 0.0276(14) 0.0509(18) 0.0013(13) 0.0104(14) 0.0010(13)
C14 0.0265(16) 0.0409(16) 0.0484(18) 0.0043(13) 0.0084(14) 0.0013(14)
C8 0.0384(18) 0.0421(16) 0.0414(16) -0.0028(13) 0.0060(14) 0.0109(14)
C6 0.052(2) 0.0291(16) 0.058(2) -0.0006(13) 0.0066(16) 0.0017(15)
N10 0.0289(14) 0.0268(12) 0.0628(17) -0.0007(11) 0.0102(12) -0.0006(11)
N17 0.0322(13) 0.0262(11) 0.0508(15) 0.0004(10) 0.0082(11) -0.0005(10)
N3 0.0373(14) 0.0383(13) 0.0612(17) -0.0001(12) 0.0129(12) -0.0002(11)
N1 0.0365(15) 0.0520(15) 0.0611(17) -0.0048(12) 0.0084(13) 0.0120(12)
N19 0.0351(14) 0.0322(12) 0.0557(15) 0.0042(11) 0.0116(12) 0.0055(11)

loop_
_atom_type_symbol
_atom_type_description
_atom_type_scat_dispersion_real
_atom_type_scat_dispersion_imag
_atom_type_scat_source
C C 0.0033 0.0016 'International Tables Vol C Tables 4.2.6.8 and 6.1.1.4'
H H 0 0 'International Tables Vol C Tables 4.2.6.8 and 6.1.1.4'
N N 0.0061 0.0033 'International Tables Vol C Tables 4.2.6.8 and 6.1.1.4'
S S 0.1246 0.1234 'International Tables Vol C Tables 4.2.6.8 and 6.1.1.4'

loop_
_geom_angle_atom_site_label_1
_geom_angle_atom_site_label_2
_geom_angle_atom_site_label_3
_geom_angle
N19 S18 N17 100.75(11)
N1 S2 N3 101.27(12)
C6 C7 C8 117.0(3)
C6 C7 H7 124(2)
C8 C7 H7 119(2)
N17 C16 C15 114.5(2)
N17 C16 C11 124.3(2)
C15 C16 C11 121.3(2)
N19 C15 C16 112.5(2)
N19 C15 C14 127.1(2)
C16 C15 C14 120.4(2)
C12 C11 N10 129.1(2)
C12 C11 C16 116.3(2)
N10 C11 C16 114.6(2)
C5 C4 N10 128.9(3)
C5 C4 C9 116.4(2)
N10 C4 C9 114.7(2)
N3 C9 C4 124.4(2)
N3 C9 C8 114.4(2)
C4 C9 C8 121.2(2)
C4 C5 C6 121.5(3)
C4 C5 H5 123.8(15)
C6 C5 H5 114.7(15)
C14 C13 C12 123.4(3)
C14 C13 H13 120.3(17)
C12 C13 H13 116.3(17)
C11 C12 C13 121.6(3)
C11 C12 H12 120.6(19)
C13 C12 H12 117.7(19)
C13 C14 C15 117.0(3)
C13 C14 H14 120.7(14)
C15 C14 H14 122.2(14)
N1 C8 C7 127.8(3)
N1 C8 C9 112.0(2)
C7 C8 C9 120.2(3)
C7 C6 C5 123.7(3)
C7 C6 H6 120.3(16)
C5 C6 H6 116.0(16)
C4 N10 C11 132.6(2)
C4 N10 H10 112(2)
C11 N10 H10 114(2)
C16 N17 S18 105.73(17)
C9 N3 S2 105.61(18)
C8 N1 S2 106.79(19)
C15 N19 S18 106.55(18)

loop_
_geom_bond_atom_site_label_1
_geom_bond_atom_site_label_2
_geom_bond_distance
S18 N19 1.614(2)
S18 N17 1.615(2)
S2 N1 1.605(3)
S2 N3 1.614(2)
C7 C6 1.353(4)
C7 C8 1.409(4)
C7 H7 0.89(3)
C16 N17 1.340(3)
C16 C15 1.416(3)
C16 C11 1.442(3)
C15 N19 1.348(3)
C15 C14 1.418(4)
C11 C12 1.364(4)
C11 N10 1.379(3)
C4 C5 1.364(3)
C4 N10 1.377(3)
C4 C9 1.432(4)
C9 N3 1.338(3)
C9 C8 1.432(3)
C5 C6 1.420(4)
C5 H5 0.91(2)
C13 C14 1.352(4)
C13 C12 1.421(4)
C13 H13 0.94(3)
C12 H12 0.85(3)
C14 H14 0.97(3)
C8 N1 1.349(4)
C6 H6 0.97(3)
N10 H10 0.75(3)

loop_
_geom_hbond_atom_site_label_D
_geom_hbond_atom_site_label_H
_geom_hbond_atom_site_label_A
_geom_hbond_distance_DH
_geom_hbond_distance_HA
_geom_hbond_distance_DA
_geom_hbond_angle_DHA
N10 H10 N3 0.75(3) 2.36(3) 2.766(3) 116(3)
N10 H10 N17 0.75(3) 2.39(3) 2.775(3) 113(3)

loop_
_geom_torsion_atom_site_label_1
_geom_torsion_atom_site_label_2
_geom_torsion_atom_site_label_3
_geom_torsion_atom_site_label_4
_geom_torsion
N17 C16 C15 N19 0.0(3)
C11 C16 C15 N19 -179.8(2)
N17 C16 C15 C14 179.3(2)
C11 C16 C15 C14 -0.5(4)
N17 C16 C11 C12 -179.4(2)
C15 C16 C11 C12 0.4(4)
N17 C16 C11 N10 -0.7(4)
C15 C16 C11 N10 179.1(2)
C5 C4 C9 N3 -177.9(3)
N10 C4 C9 N3 0.3(4)
C5 C4 C9 C8 0.9(4)
N10 C4 C9 C8 179.0(2)
N10 C4 C5 C6 -179.5(3)
C9 C4 C5 C6 -1.7(4)
N10 C11 C12 C13 -178.6(3)
C16 C11 C12 C13 -0.1(4)
C14 C13 C12 C11 -0.1(5)
C12 C13 C14 C15 0.0(4)
N19 C15 C14 C13 179.5(3)
C16 C15 C14 C13 0.3(4)
C6 C7 C8 N1 178.8(3)
C6 C7 C8 C9 -1.0(4)
N3 C9 C8 N1 -0.5(3)
C4 C9 C8 N1 -179.4(2)
N3 C9 C8 C7 179.3(2)
C4 C9 C8 C7 0.5(4)
C8 C7 C6 C5 0.2(5)
C4 C5 C6 C7 1.2(5)
C5 C4 N10 C11 -16.1(5)
C9 C4 N10 C11 166.0(3)
C12 C11 N10 C4 3.2(5)
C16 C11 N10 C4 -175.3(3)
C15 C16 N17 S18 -0.6(3)
C11 C16 N17 S18 179.3(2)
N19 S18 N17 C16 0.77(19)
C4 C9 N3 S2 178.9(2)
C8 C9 N3 S2 0.1(3)
N1 S2 N3 C9 0.3(2)
C7 C8 N1 S2 -179.2(2)
C9 C8 N1 S2 0.7(3)
N3 S2 N1 C8 -0.6(2)
C16 C15 N19 S18 0.5(3)
C14 C15 N19 S18 -178.7(2)
N17 S18 N19 C15 -0.76(19)
